data_4033053
loop_
_publ_author_name
'Denisenko, Aleksandr V.'
'Druzhenko, Tetiana'
'Skalenko, Yevhen'
'Samoilenko, Maryna'
'Grygorenko, Oleksandr O.'
'Zozulya, Sergey'
'Mykhailiuk, Pavel K.'

_publ_section_title
;
 Photochemical Synthesis of 3-Azabicyclo[3.2.0]heptanes: Advanced Building
 Blocks for Drug Discovery.
;
_journal_issue 18
_journal_name_full 'The Journal of organic chemistry'
_journal_page_first 9627
_journal_page_last 9636
_journal_paper_doi 10.1021/acs.joc.7b01678
_journal_volume 82
_journal_year 2017
_chemical_formula_sum 'C20 H20 F N O'
_chemical_formula_weight 309.37
_space_group_crystal_system trigonal
_space_group_IT_number 145
_space_group_name_Hall 'P 32'
_space_group_name_H-M_alt 'P 32'
_symmetry_space_group_name_Hall 'P 32'
_symmetry_space_group_name_H-M 'P 32'
_atom_sites_solution_hydrogens geom
_audit_creation_method SHELXL-2014/7
_cell_angle_alpha 90
_cell_angle_beta 90
_cell_angle_gamma 120
_cell_formula_units_Z 6
_cell_length_a 9.5079(3)
_cell_length_b 9.5079(3)
_cell_length_c 32.2672(19)
_cell_measurement_reflns_used 1573
_cell_measurement_temperature 293(2)
_cell_measurement_theta_max 18.1
_cell_measurement_theta_min 3.5
_cell_volume 2526.16(19)
_computing_structure_refinement 'SHELXL-2014/7 (Sheldrick, 2014)'
_diffrn_ambient_temperature 293(2)
_diffrn_detector_area_resol_mean 16.1827
_diffrn_measured_fraction_theta_full 0.997
_diffrn_measured_fraction_theta_max 0.998
_diffrn_measurement_device_type 'Xcalibur, Sapphire3'
_diffrn_radiation_type MoK\a
_diffrn_radiation_wavelength 0.71073
_diffrn_reflns_av_R_equivalents 0.0950
_diffrn_reflns_av_unetI/netI 0.1295
_diffrn_reflns_Laue_measured_fraction_full 0.997
_diffrn_reflns_Laue_measured_fraction_max 0.998
_diffrn_reflns_limit_h_max 13
_diffrn_reflns_limit_h_min -13
_diffrn_reflns_limit_k_max 13
_diffrn_reflns_limit_k_min -13
_diffrn_reflns_limit_l_max 45
_diffrn_reflns_limit_l_min -45
_diffrn_reflns_number 25969
_diffrn_reflns_point_group_measured_fraction_full 0.974
_diffrn_reflns_point_group_measured_fraction_max 0.959
_diffrn_reflns_theta_full 25.242
_diffrn_reflns_theta_max 29.979
_diffrn_reflns_theta_min 3.116
_diffrn_source 'Enhance (Mo) X-ray Source'
_exptl_absorpt_coefficient_mu 0.082
_exptl_absorpt_correction_type none
_exptl_crystal_density_diffrn 1.220
_exptl_crystal_description parallelepiped
_exptl_crystal_F_000 984
_exptl_crystal_size_max 0.200
_exptl_crystal_size_mid 0.100
_exptl_crystal_size_min 0.070
_refine_diff_density_max 0.097
_refine_diff_density_min -0.101
_refine_diff_density_rms 0.023
_refine_ls_abs_structure_details
;
 Flack x determined using 1005 quotients [(I+)-(I-)]/[(I+)+(I-)]
 (Parsons, Flack and Wagner, Acta Cryst. B69 (2013) 249-259).
;
_refine_ls_abs_structure_Flack 0.4(9)
_refine_ls_extinction_method none
_refine_ls_goodness_of_fit_ref 0.811
_refine_ls_hydrogen_treatment constr
_refine_ls_matrix_type full
_refine_ls_number_parameters 417
_refine_ls_number_reflns 9446
_refine_ls_number_restraints 1
_refine_ls_restrained_S_all 0.811
_refine_ls_R_factor_all 0.2139
_refine_ls_R_factor_gt 0.0553
_refine_ls_shift/su_max 0.000
_refine_ls_shift/su_mean 0.000
_refine_ls_structure_factor_coef Fsqd
_refine_ls_weighting_details 'w=1/[\s^2^(Fo^2^)+(0.0132P)^2^] where P=(Fo^2^+2Fc^2^)/3'
_refine_ls_weighting_scheme calc
_refine_ls_wR_factor_gt 0.0842
_refine_ls_wR_factor_ref 0.1142
_reflns_Friedel_coverage 0.923
_reflns_Friedel_fraction_full 0.952
_reflns_Friedel_fraction_max 0.921
_reflns_number_gt 3126
_reflns_number_total 9446
_reflns_threshold_expression 'I > 2\s(I)'
_cod_data_source_file jo7b01678_si_002.cif
_cod_data_source_block tolm321_14a
_cod_original_cell_volume 2526.2(2)
_cod_database_code 4033053
_shelx_shelxl_version_number 2014/7
_shelx_space_group_comment
;
The symmetry employed for this shelxl refinement is uniquely defined
by the following loop, which should always be used as a source of
symmetry information in preference to the above space-group names.
They are only intended as comments.
;
_shelx_estimated_absorpt_t_min 0.984
_shelx_estimated_absorpt_t_max 0.994

loop_
_space_group_symop_operation_xyz
'x, y, z'
'-y, x-y, z+2/3'
'-x+y, -x, z+1/3'

loop_
_atom_site_label
_atom_site_type_symbol
_atom_site_fract_x
_atom_site_fract_y
_atom_site_fract_z
_atom_site_U_iso_or_equiv
_atom_site_adp_type
_atom_site_occupancy
_atom_site_site_symmetry_order
_atom_site_calc_flag
_atom_site_refinement_flags_posn
_atom_site_refinement_flags_adp
F1A F 1.1111(5) 0.5480(5) 0.27870(10) 0.1609(16) Uani 1 1 d . .
O1A O 1.1918(4) 0.5488(4) 0.03907(11) 0.0964(11) Uani 1 1 d . .
N1A N 0.9360(4) 0.3813(4) 0.01411(12) 0.0695(10) Uani 1 1 d . .
C1A C 0.7753(5) 0.2610(6) 0.02861(14) 0.0817(14) Uani 1 1 d . .
H1AA H 0.7418 0.1559 0.0162 0.098 Uiso 1 1 calc R U
H1AB H 0.6962 0.2932 0.0217 0.098 Uiso 1 1 calc R U
C2A C 0.7912(5) 0.2542(6) 0.07473(14) 0.0781(14) Uani 1 1 d . .
H2A H 0.7449 0.1440 0.0858 0.094 Uiso 1 1 calc R U
C3A C 0.7486(6) 0.3649(9) 0.09997(19) 0.134(3) Uani 1 1 d . .
H3AA H 0.6789 0.3110 0.1235 0.160 Uiso 1 1 calc R U
H3AB H 0.7050 0.4191 0.0833 0.160 Uiso 1 1 calc R U
C4A C 0.9288(6) 0.4757(6) 0.11183(15) 0.0862(15) Uani 1 1 d . .
H4A H 0.9719 0.5831 0.0991 0.103 Uiso 1 1 calc R U
C5A C 0.9722(5) 0.3656(5) 0.08487(13) 0.0675(12) Uani 1 1 d . .
H5A H 1.0240 0.3138 0.0998 0.081 Uiso 1 1 calc R U
C6A C 1.0492(6) 0.4427(6) 0.04461(14) 0.0724(13) Uani 1 1 d . .
C7A C 0.9673(6) 0.4499(6) -0.02706(14) 0.0778(13) Uani 1 1 d . .
H7A H 1.0834 0.5305 -0.0282 0.093 Uiso 1 1 calc R U
C8A C 0.8761(8) 0.5420(7) -0.03377(17) 0.119(2) Uani 1 1 d . .
H8AA H 0.8870 0.6057 -0.0096 0.178 Uiso 1 1 calc R U
H8AB H 0.7632 0.4661 -0.0386 0.178 Uiso 1 1 calc R U
H8AC H 0.9205 0.6123 -0.0574 0.178 Uiso 1 1 calc R U
C9A C 0.9365(5) 0.3264(6) -0.06049(14) 0.0641(11) Uani 1 1 d . .
C10A C 0.9467(5) 0.1896(6) -0.05132(15) 0.0766(13) Uani 1 1 d . .
H10A H 0.9711 0.1731 -0.0245 0.092 Uiso 1 1 calc R U
C11A C 0.9208(6) 0.0760(7) -0.0822(2) 0.0974(18) Uani 1 1 d . .
H11A H 0.9251 -0.0173 -0.0760 0.117 Uiso 1 1 calc R U
C12A C 0.8887(7) 0.1042(9) -0.1221(2) 0.112(2) Uani 1 1 d . .
H12A H 0.8716 0.0297 -0.1429 0.134 Uiso 1 1 calc R U
C13A C 0.8819(7) 0.2410(9) -0.1311(2) 0.1037(19) Uani 1 1 d . .
H13A H 0.8620 0.2599 -0.1582 0.124 Uiso 1 1 calc R U
C14A C 0.9038(6) 0.3502(7) -0.10083(16) 0.0871(15) Uani 1 1 d . .
H14A H 0.8967 0.4417 -0.1074 0.105 Uiso 1 1 calc R U
C15A C 0.9724(5) 0.4918(6) 0.15677(14) 0.0643(11) Uani 1 1 d . .
C16A C 1.0433(5) 0.6417(5) 0.17583(14) 0.0707(12) Uani 1 1 d . .
H16A H 1.0604 0.7320 0.1606 0.085 Uiso 1 1 calc R U
C17A C 1.0890(6) 0.6611(6) 0.21662(17) 0.0881(16) Uani 1 1 d . .
H17A H 1.1367 0.7627 0.2292 0.106 Uiso 1 1 calc R U
C18A C 1.0629(7) 0.5282(9) 0.23810(16) 0.0956(17) Uani 1 1 d . .
C19A C 0.9892(7) 0.3764(7) 0.2215(2) 0.1005(17) Uani 1 1 d . .
H19A H 0.9697 0.2866 0.2373 0.121 Uiso 1 1 calc R U
C20A C 0.9450(6) 0.3611(6) 0.18089(18) 0.0858(15) Uani 1 1 d . .
H20A H 0.8943 0.2582 0.1690 0.103 Uiso 1 1 calc R U
F1B F 0.8961(5) 0.6402(4) 0.43354(11) 0.1351(13) Uani 1 1 d . .
O1B O 0.7468(5) 0.9652(4) 0.21312(11) 0.1039(12) Uani 1 1 d . .
N1B N 0.6186(5) 0.7227(5) 0.17903(12) 0.0793(11) Uani 1 1 d . .
C1B C 0.5966(6) 0.5608(6) 0.18246(16) 0.0940(16) Uani 1 1 d . .
H1BA H 0.6649 0.5457 0.1627 0.113 Uiso 1 1 calc R U
H1BB H 0.4842 0.4790 0.1775 0.113 Uiso 1 1 calc R U
C2B C 0.6452(6) 0.5506(5) 0.22602(16) 0.0839(15) Uani 1 1 d . .
H2B H 0.7027 0.4896 0.2290 0.101 Uiso 1 1 calc R U
C3B C 0.5183(6) 0.5150(6) 0.25971(16) 0.0937(16) Uani 1 1 d . .
H3BA H 0.4962 0.4226 0.2770 0.112 Uiso 1 1 calc R U
H3BB H 0.4182 0.5050 0.2492 0.112 Uiso 1 1 calc R U
C4B C 0.6328(6) 0.6832(6) 0.28086(16) 0.0808(14) Uani 1 1 d . .
H4B H 0.5811 0.7498 0.2834 0.097 Uiso 1 1 calc R U
C5B C 0.7402(5) 0.7261(5) 0.24199(15) 0.0713(12) Uani 1 1 d . .
H5B H 0.8557 0.7670 0.2474 0.086 Uiso 1 1 calc R U
C6B C 0.7052(6) 0.8201(6) 0.21045(17) 0.0815(14) Uani 1 1 d . .
C7B C 0.5627(6) 0.7785(7) 0.14406(15) 0.0939(17) Uani 1 1 d . .
H7B H 0.5766 0.8847 0.1514 0.113 Uiso 1 1 calc R U
C8B C 0.3802(7) 0.6621(10) 0.1366(2) 0.183(4) Uani 1 1 d . .
H8BA H 0.3219 0.6467 0.1621 0.275 Uiso 1 1 calc R U
H8BB H 0.3638 0.5593 0.1270 0.275 Uiso 1 1 calc R U
H8BC H 0.3412 0.7075 0.1162 0.275 Uiso 1 1 calc R U
C9B C 0.6647(6) 0.8016(6) 0.10562(16) 0.0749(13) Uani 1 1 d . .
C10B C 0.8294(7) 0.8833(7) 0.1096(2) 0.124(2) Uani 1 1 d . .
H10B H 0.8767 0.9192 0.1355 0.149 Uiso 1 1 calc R U
C11B C 0.9249(11) 0.9125(12) 0.0753(4) 0.184(5) Uani 1 1 d . .
H11B H 1.0370 0.9661 0.0787 0.220 Uiso 1 1 calc R U
C12B C 0.8655(15) 0.8684(14) 0.0383(3) 0.172(6) Uani 1 1 d . .
H12B H 0.9346 0.8920 0.0157 0.206 Uiso 1 1 calc R U
C13B C 0.7020(13) 0.7876(9) 0.0327(2) 0.140(3) Uani 1 1 d . .
H13B H 0.6583 0.7557 0.0063 0.169 Uiso 1 1 calc R U
C14B C 0.5998(7) 0.7527(7) 0.06714(19) 0.1049(18) Uani 1 1 d . .
H14B H 0.4877 0.6961 0.0637 0.126 Uiso 1 1 calc R U
C15B C 0.7060(6) 0.6711(5) 0.32091(16) 0.0741(13) Uani 1 1 d . .
C16B C 0.6301(7) 0.6671(6) 0.3580(2) 0.0915(16) Uani 1 1 d . .
H16B H 0.5357 0.6737 0.3577 0.110 Uiso 1 1 calc R U
C17B C 0.6936(9) 0.6534(6) 0.39565(19) 0.1006(18) Uani 1 1 d . .
H17B H 0.6411 0.6487 0.4204 0.121 Uiso 1 1 calc R U
C18B C 0.8318(9) 0.6470(6) 0.3958(2) 0.0984(17) Uani 1 1 d . .
C19B C 0.9132(7) 0.6497(6) 0.3607(2) 0.0958(16) Uani 1 1 d . .
H19B H 1.0078 0.6438 0.3616 0.115 Uiso 1 1 calc R U
C20B C 0.8461(7) 0.6620(6) 0.32321(16) 0.0860(15) Uani 1 1 d . .
H20B H 0.8984 0.6641 0.2987 0.103 Uiso 1 1 calc R U

loop_
_atom_site_aniso_label
_atom_site_aniso_U_11
_atom_site_aniso_U_22
_atom_site_aniso_U_33
_atom_site_aniso_U_23
_atom_site_aniso_U_13
_atom_site_aniso_U_12
F1A 0.239(4) 0.247(4) 0.074(2) -0.027(2) -0.031(2) 0.179(4)
O1A 0.050(2) 0.111(3) 0.099(3) -0.011(2) 0.0000(18) 0.018(2)
N1A 0.054(2) 0.074(3) 0.067(3) 0.003(2) 0.0008(19) 0.021(2)
C1A 0.062(3) 0.079(3) 0.075(3) 0.000(3) 0.005(2) 0.014(3)
C2A 0.066(3) 0.080(3) 0.069(3) -0.006(3) 0.002(2) 0.023(3)
C3A 0.084(4) 0.207(7) 0.122(5) -0.079(5) -0.034(3) 0.081(5)
C4A 0.095(4) 0.108(4) 0.075(4) -0.025(3) -0.010(3) 0.065(4)
C5A 0.061(3) 0.078(3) 0.063(3) -0.006(2) -0.005(2) 0.035(3)
C6A 0.060(3) 0.074(3) 0.074(3) -0.010(3) 0.002(3) 0.027(3)
C7A 0.065(3) 0.082(3) 0.078(4) 0.005(3) 0.007(2) 0.030(3)
C8A 0.174(6) 0.131(5) 0.095(4) 0.016(3) 0.025(4) 0.110(5)
C9A 0.047(3) 0.075(3) 0.066(3) 0.002(2) 0.009(2) 0.028(2)
C10A 0.060(3) 0.086(4) 0.083(4) -0.006(3) 0.003(2) 0.037(3)
C11A 0.071(3) 0.086(4) 0.131(5) -0.012(4) 0.016(3) 0.036(3)
C12A 0.079(4) 0.125(6) 0.103(6) -0.039(4) 0.004(4) 0.030(4)
C13A 0.085(4) 0.140(6) 0.079(4) -0.003(4) -0.002(3) 0.051(4)
C14A 0.082(4) 0.105(4) 0.075(4) 0.004(3) 0.008(3) 0.046(3)
C15A 0.055(3) 0.072(3) 0.066(3) -0.007(2) 0.000(2) 0.031(2)
C16A 0.070(3) 0.063(3) 0.077(4) -0.002(2) 0.002(2) 0.031(2)
C17A 0.083(4) 0.082(4) 0.093(4) -0.028(3) -0.014(3) 0.036(3)
C18A 0.122(5) 0.134(6) 0.057(4) -0.002(4) 0.000(3) 0.083(4)
C19A 0.142(5) 0.094(5) 0.086(4) 0.021(3) 0.027(4) 0.074(4)
C20A 0.091(4) 0.066(3) 0.091(4) -0.002(3) 0.017(3) 0.032(3)
F1B 0.163(3) 0.123(3) 0.099(3) 0.001(2) -0.023(2) 0.056(2)
O1B 0.149(3) 0.066(2) 0.095(3) 0.0045(19) 0.009(2) 0.053(2)
N1B 0.082(3) 0.080(3) 0.085(3) -0.006(2) -0.004(2) 0.047(2)
C1B 0.087(4) 0.068(4) 0.118(5) -0.016(3) -0.003(3) 0.032(3)
C2B 0.079(3) 0.065(3) 0.110(5) -0.003(3) -0.010(3) 0.038(3)
C3B 0.070(3) 0.079(4) 0.107(4) 0.010(3) -0.010(3) 0.018(3)
C4B 0.075(3) 0.076(4) 0.096(4) 0.016(3) 0.011(3) 0.041(3)
C5B 0.066(3) 0.049(3) 0.092(4) 0.007(2) -0.009(3) 0.024(2)
C6B 0.087(4) 0.062(3) 0.094(4) -0.003(3) 0.008(3) 0.036(3)
C7B 0.090(4) 0.135(5) 0.080(4) 0.008(3) 0.005(3) 0.073(4)
C8B 0.069(4) 0.332(11) 0.134(6) 0.062(6) 0.022(4) 0.090(6)
C9B 0.055(3) 0.072(3) 0.097(4) 0.002(3) 0.003(3) 0.031(3)
C10B 0.062(4) 0.128(5) 0.162(7) 0.013(4) 0.012(4) 0.033(4)
C11B 0.103(6) 0.177(9) 0.271(13) 0.081(10) 0.099(9) 0.070(6)
C12B 0.210(12) 0.162(9) 0.180(10) 0.075(9) 0.119(11) 0.121(9)
C13B 0.197(8) 0.124(6) 0.094(5) 0.006(4) 0.029(6) 0.075(7)
C14B 0.101(5) 0.091(4) 0.101(5) 0.000(4) 0.001(4) 0.031(4)
C15B 0.077(3) 0.053(3) 0.088(4) 0.008(2) 0.013(3) 0.030(3)
C16B 0.091(4) 0.074(4) 0.104(5) 0.005(3) 0.013(4) 0.036(3)
C17B 0.121(5) 0.080(4) 0.084(5) -0.006(3) 0.019(4) 0.037(4)
C18B 0.109(5) 0.070(4) 0.098(5) -0.007(3) -0.017(4) 0.032(4)
C19B 0.101(4) 0.086(4) 0.103(5) 0.006(3) 0.003(4) 0.049(3)
C20B 0.096(4) 0.087(4) 0.079(4) 0.009(3) 0.006(3) 0.049(3)

loop_
_atom_type_symbol
_atom_type_description
_atom_type_scat_dispersion_real
_atom_type_scat_dispersion_imag
_atom_type_scat_source
C C 0.0033 0.0016 'International Tables Vol C Tables 4.2.6.8 and 6.1.1.4'
H H 0.0000 0.0000 'International Tables Vol C Tables 4.2.6.8 and 6.1.1.4'
N N 0.0061 0.0033 'International Tables Vol C Tables 4.2.6.8 and 6.1.1.4'
O O 0.0106 0.0060 'International Tables Vol C Tables 4.2.6.8 and 6.1.1.4'
F F 0.0171 0.0103 'International Tables Vol C Tables 4.2.6.8 and 6.1.1.4'

loop_
_geom_angle_atom_site_label_1
_geom_angle_atom_site_label_2
_geom_angle_atom_site_label_3
_geom_angle
C6A N1A C7A 122.2(4)
C6A N1A C1A 113.6(4)
C7A N1A C1A 123.4(4)
N1A C1A C2A 105.3(4)
C1A C2A C3A 115.5(5)
C1A C2A C5A 106.5(4)
C3A C2A C5A 90.2(3)
C2A C3A C4A 90.9(4)
C15A C4A C3A 117.8(5)
C15A C4A C5A 117.0(4)
C3A C4A C5A 88.8(4)
C6A C5A C2A 105.0(4)
C6A C5A C4A 112.5(4)
C2A C5A C4A 90.0(3)
O1A C6A N1A 123.9(4)
O1A C6A C5A 126.7(4)
N1A C6A C5A 109.3(4)
N1A C7A C9A 113.0(4)
N1A C7A C8A 110.0(4)
C9A C7A C8A 113.6(4)
C14A C9A C10A 118.9(5)
C14A C9A C7A 121.1(5)
C10A C9A C7A 120.0(4)
C9A C10A C11A 120.3(5)
C12A C11A C10A 119.0(6)
C13A C12A C11A 120.3(6)
C14A C13A C12A 120.7(6)
C13A C14A C9A 120.7(6)
C20A C15A C16A 117.1(4)
C20A C15A C4A 122.6(5)
C16A C15A C4A 120.3(4)
C17A C16A C15A 121.7(4)
C18A C17A C16A 118.0(5)
C17A C18A C19A 123.2(5)
C17A C18A F1A 118.0(6)
C19A C18A F1A 118.8(6)
C18A C19A C20A 117.4(5)
C19A C20A C15A 122.6(5)
C6B N1B C1B 112.8(4)
C6B N1B C7B 122.9(5)
C1B N1B C7B 124.1(4)
N1B C1B C2B 104.8(4)
C1B C2B C3B 116.5(4)
C1B C2B C5B 106.1(4)
C3B C2B C5B 88.4(4)
C2B C3B C4B 90.9(4)
C15B C4B C5B 116.9(4)
C15B C4B C3B 114.1(4)
C5B C4B C3B 86.9(4)
C6B C5B C2B 103.6(4)
C6B C5B C4B 113.4(4)
C2B C5B C4B 91.9(3)
O1B C6B N1B 124.6(5)
O1B C6B C5B 125.3(5)
N1B C6B C5B 110.2(4)
N1B C7B C9B 111.2(4)
N1B C7B C8B 110.1(5)
C9B C7B C8B 112.6(5)
C14B C9B C10B 118.5(5)
C14B C9B C7B 123.2(5)
C10B C9B C7B 118.2(5)
C9B C10B C11B 119.7(8)
C12B C11B C10B 122.7(11)
C11B C12B C13B 119.7(10)
C12B C13B C14B 119.3(8)
C9B C14B C13B 120.0(6)
C20B C15B C16B 117.2(5)
C20B C15B C4B 123.4(5)
C16B C15B C4B 119.4(5)
C15B C16B C17B 120.7(6)
C18B C17B C16B 119.2(6)
C17B C18B C19B 123.5(6)
C17B C18B F1B 118.2(7)
C19B C18B F1B 118.3(7)
C18B C19B C20B 116.2(6)
C15B C20B C19B 123.1(5)

loop_
_geom_bond_atom_site_label_1
_geom_bond_atom_site_label_2
_geom_bond_distance
F1A C18A 1.370(5)
O1A C6A 1.233(5)
N1A C6A 1.356(5)
N1A C7A 1.444(5)
N1A C1A 1.454(5)
C1A C2A 1.500(6)
C2A C3A 1.537(6)
C2A C5A 1.538(6)
C3A C4A 1.544(7)
C4A C15A 1.495(6)
C4A C5A 1.567(5)
C5A C6A 1.492(6)
C7A C9A 1.511(6)
C7A C8A 1.526(6)
C9A C14A 1.383(6)
C9A C10A 1.384(6)
C10A C11A 1.398(6)
C11A C12A 1.379(8)
C12A C13A 1.366(8)
C13A C14A 1.364(7)
C15A C20A 1.377(6)
C15A C16A 1.380(6)
C16A C17A 1.369(6)
C17A C18A 1.351(7)
C18A C19A 1.359(8)
C19A C20A 1.363(7)
F1B C18B 1.378(6)
O1B C6B 1.234(5)
N1B C6B 1.342(6)
N1B C1B 1.450(5)
N1B C7B 1.456(6)
C1B C2B 1.498(6)
C2B C3B 1.530(6)
C2B C5B 1.536(6)
C3B C4B 1.571(6)
C4B C15B 1.499(6)
C4B C5B 1.538(6)
C5B C6B 1.497(6)
C7B C9B 1.521(6)
C7B C8B 1.540(7)
C9B C14B 1.361(6)
C9B C10B 1.362(6)
C10B C11B 1.369(10)
C11B C12B 1.298(13)
C12B C13B 1.358(11)
C13B C14B 1.403(9)
C15B C20B 1.380(6)
C15B C16B 1.388(6)
C16B C17B 1.392(7)
C17B C18B 1.346(7)
C18B C19B 1.367(8)
C19B C20B 1.398(7)

loop_
_geom_torsion_atom_site_label_1
_geom_torsion_atom_site_label_2
_geom_torsion_atom_site_label_3
_geom_torsion_atom_site_label_4
_geom_torsion
C6A N1A C1A C2A 3.2(5)
C7A N1A C1A C2A -166.8(4)
N1A C1A C2A C3A 93.3(5)
N1A C1A C2A C5A -4.9(5)
C1A C2A C3A C4A -110.1(4)
C5A C2A C3A C4A -1.7(5)
C2A C3A C4A C15A -118.5(5)
C2A C3A C4A C5A 1.7(5)
C1A C2A C5A C6A 5.0(5)
C3A C2A C5A C6A -111.7(4)
C1A C2A C5A C4A 118.4(4)
C3A C2A C5A C4A 1.7(5)
C15A C4A C5A C6A -134.6(4)
C3A C4A C5A C6A 104.6(5)
C15A C4A C5A C2A 119.2(4)
C3A C4A C5A C2A -1.7(5)
C7A N1A C6A O1A -8.1(7)
C1A N1A C6A O1A -178.2(4)
C7A N1A C6A C5A 170.2(4)
C1A N1A C6A C5A 0.1(5)
C2A C5A C6A O1A 175.0(5)
C4A C5A C6A O1A 78.6(6)
C2A C5A C6A N1A -3.2(5)
C4A C5A C6A N1A -99.6(4)
C6A N1A C7A C9A 125.1(4)
C1A N1A C7A C9A -65.8(5)
C6A N1A C7A C8A -106.9(5)
C1A N1A C7A C8A 62.2(6)
N1A C7A C9A C14A 157.0(4)
C8A C7A C9A C14A 30.9(6)
N1A C7A C9A C10A -25.4(6)
C8A C7A C9A C10A -151.5(4)
C14A C9A C10A C11A -1.4(6)
C7A C9A C10A C11A -179.0(4)
C9A C10A C11A C12A 1.5(7)
C10A C11A C12A C13A -0.2(8)
C11A C12A C13A C14A -1.2(9)
C12A C13A C14A C9A 1.2(8)
C10A C9A C14A C13A 0.1(7)
C7A C9A C14A C13A 177.6(4)
C3A C4A C15A C20A 60.1(7)
C5A C4A C15A C20A -44.0(6)
C3A C4A C15A C16A -120.0(5)
C5A C4A C15A C16A 136.0(4)
C20A C15A C16A C17A 1.9(7)
C4A C15A C16A C17A -178.0(4)
C15A C16A C17A C18A 0.0(7)
C16A C17A C18A C19A -2.1(9)
C16A C17A C18A F1A 178.9(4)
C17A C18A C19A C20A 2.1(9)
F1A C18A C19A C20A -179.0(5)
C18A C19A C20A C15A 0.1(8)
C16A C15A C20A C19A -2.0(7)
C4A C15A C20A C19A 178.0(5)
C6B N1B C1B C2B 13.7(6)
C7B N1B C1B C2B -170.1(4)
N1B C1B C2B C3B 80.3(5)
N1B C1B C2B C5B -16.1(5)
C1B C2B C3B C4B -117.6(4)
C5B C2B C3B C4B -10.4(4)
C2B C3B C4B C15B -107.8(4)
C2B C3B C4B C5B 10.4(4)
C1B C2B C5B C6B 13.1(5)
C3B C2B C5B C6B -104.0(4)
C1B C2B C5B C4B 127.8(4)
C3B C2B C5B C4B 10.6(4)
C15B C4B C5B C6B -149.1(4)
C3B C4B C5B C6B 95.4(4)
C15B C4B C5B C2B 105.2(4)
C3B C4B C5B C2B -10.3(4)
C1B N1B C6B O1B 176.0(5)
C7B N1B C6B O1B -0.2(8)
C1B N1B C6B C5B -5.3(6)
C7B N1B C6B C5B 178.4(4)
C2B C5B C6B O1B 173.5(5)
C4B C5B C6B O1B 75.3(6)
C2B C5B C6B N1B -5.2(5)
C4B C5B C6B N1B -103.4(5)
C6B N1B C7B C9B 104.3(5)
C1B N1B C7B C9B -71.6(6)
C6B N1B C7B C8B -130.2(6)
C1B N1B C7B C8B 54.0(7)
N1B C7B C9B C14B 137.0(5)
C8B C7B C9B C14B 12.8(8)
N1B C7B C9B C10B -46.9(7)
C8B C7B C9B C10B -171.0(6)
C14B C9B C10B C11B -0.8(9)
C7B C9B C10B C11B -177.1(6)
C9B C10B C11B C12B 1.6(15)
C10B C11B C12B C13B -1.1(18)
C11B C12B C13B C14B -0.2(16)
C10B C9B C14B C13B -0.4(9)
C7B C9B C14B C13B 175.8(6)
C12B C13B C14B C9B 0.9(11)
C5B C4B C15B C20B -14.2(7)
C3B C4B C15B C20B 85.0(6)
C5B C4B C15B C16B 166.4(4)
C3B C4B C15B C16B -94.3(6)
C20B C15B C16B C17B -0.4(7)
C4B C15B C16B C17B 179.0(4)
C15B C16B C17B C18B 1.2(8)
C16B C17B C18B C19B -1.5(9)
C16B C17B C18B F1B 177.4(4)
C17B C18B C19B C20B 0.8(8)
F1B C18B C19B C20B -178.0(4)
C16B C15B C20B C19B -0.2(7)
C4B C15B C20B C19B -179.6(4)
C18B C19B C20B C15B 0.1(8)
